data_4304004
loop_
_publ_author_name
'Blanca R. Manzano'
'F\'elix A. Jal\'on'
'Isabel M. Ortiz'
'M. Laura Soriano'
'Felipe G\'omez de la Torre'
'Jos\'e Elguero'
'Miguel A. Maestro'
'Kurt Mereiter'
'Tim D. W. Claridge'

_publ_contact_author_address
;
 Blanca R. Manzano
 Departamento de Quimica Inorganica, Organica y Bioquimica,
 Facultad de Quimicas, Universidad de Castilla-La Mancha,
 Avda Camilo Jose Cela 10, E-13071 Ciudad Real, Spain
;
_publ_contact_author_email Blanca.Manzano@uclm.es
_publ_contact_author_fax +34-926/295318
_publ_contact_author_name 'Blanca R. Manzano'
_publ_contact_author_phone +34-926/295300
_publ_section_title
;
Self-assembly of Ligands Designed for the Building of a New Type of [2 x
2] Metallic Grid. Anion Encapsulation and Diffusion NMR Spectroscopy
;
_journal_name_full 'Inorganic Chemistry'
_journal_page_first 413
_journal_page_last 428
_journal_paper_doi 10.1021/ic701117a
_journal_volume 47
_journal_year 2008
_chemical_formula_moiety 'C40 H32 Cu4 N24, 4(B F4)'
_chemical_formula_sum 'C40 H32 B4 Cu4 F16 N24'
_chemical_formula_weight 1450.30
_chemical_name_common 'complex 3 (I-57 VV)'
_chemical_name_systematic
; 
 ? 
;
_space_group_IT_number 12
_symmetry_cell_setting monoclinic
_symmetry_space_group_name_Hall '-C 2y'
_symmetry_space_group_name_H-M 'C 1 2/m 1'
_atom_sites_solution_hydrogens geom
_atom_sites_solution_primary direct
_atom_sites_solution_secondary difmap
_audit_creation_method SHELXL-97
_cell_angle_alpha 90.00
_cell_angle_beta 111.977(3)
_cell_angle_gamma 90.00
_cell_formula_units_Z 4
_cell_length_a 23.745(4)
_cell_length_b 15.835(3)
_cell_length_c 18.561(4)
_cell_measurement_temperature 173(2)
_cell_volume 6472(2)
_computing_cell_refinement 'Bruker SAINT'
_computing_data_collection 'Bruker SMART'
_computing_data_reduction 'Bruker SHELXTL'
_computing_molecular_graphics 'Bruker SHELXTL'
_computing_publication_material 'Bruker SHELXTL'
_computing_structure_refinement 'SHELXL-97 (Sheldrick, 1997)'
_computing_structure_solution 'SHELXS-97 (Sheldrick, 1997)'
_diffrn_ambient_temperature 173(2)
_diffrn_measured_fraction_theta_full 0.994
_diffrn_measured_fraction_theta_max 0.994
_diffrn_measurement_device_type 'CCD area detector'
_diffrn_measurement_method 'phi and omega scans'
_diffrn_radiation_monochromator graphite
_diffrn_radiation_source 'fine-focus sealed tube'
_diffrn_radiation_type MoK\a
_diffrn_radiation_wavelength 0.71073
_diffrn_reflns_av_R_equivalents 0.0607
_diffrn_reflns_av_sigmaI/netI 0.0845
_diffrn_reflns_limit_h_max 29
_diffrn_reflns_limit_h_min -29
_diffrn_reflns_limit_k_max 19
_diffrn_reflns_limit_k_min -17
_diffrn_reflns_limit_l_max 18
_diffrn_reflns_limit_l_min -23
_diffrn_reflns_number 18933
_diffrn_reflns_theta_full 26.38
_diffrn_reflns_theta_max 26.38
_diffrn_reflns_theta_min 1.76
_exptl_absorpt_coefficient_mu 1.392
_exptl_absorpt_correction_T_max 0.82
_exptl_absorpt_correction_T_min 0.68
_exptl_absorpt_correction_type multi-scan
_exptl_absorpt_process_details
; 
 Siemens SADABS program, multi-scan method,
 Blessing, Acta Cryst. (1995) A51 33-38
;
_exptl_crystal_colour Red
_exptl_crystal_density_diffrn 1.488
_exptl_crystal_density_method 'not measured'
_exptl_crystal_description Block
_exptl_crystal_F_000 2880
_exptl_crystal_size_max 0.34
_exptl_crystal_size_mid 0.16
_exptl_crystal_size_min 0.14
_refine_diff_density_max 0.750
_refine_diff_density_min -0.568
_refine_diff_density_rms 0.086
_refine_ls_extinction_method none
_refine_ls_goodness_of_fit_ref 0.920
_refine_ls_hydrogen_treatment constr
_refine_ls_matrix_type full
_refine_ls_number_parameters 430
_refine_ls_number_reflns 6839
_refine_ls_number_restraints 160
_refine_ls_restrained_S_all 0.919
_refine_ls_R_factor_all 0.1172
_refine_ls_R_factor_gt 0.0602
_refine_ls_shift/su_max 0.000
_refine_ls_shift/su_mean 0.000
_refine_ls_structure_factor_coef Fsqd
_refine_ls_weighting_details 'calc w=1/[\s^2^(Fo^2^)+(0.1003P)^2^+0.0000P] where P=(Fo^2^+2Fc^2^)/3'
_refine_ls_weighting_scheme calc
_refine_ls_wR_factor_gt 0.1587
_refine_ls_wR_factor_ref 0.1768
_reflns_number_gt 3426
_reflns_number_total 6839
_reflns_threshold_expression >2sigma(I)
_cod_data_source_file ic701117a-file004_3.cif
_cod_data_source_block complex3
_cod_depositor_comments
;
The following automatic conversions were performed:
'_symmetry_cell_setting' value 'Monoclinic' changed to 'monoclinic'
according to '/home/saulius/struct/CIF-dictionaries/cif_core.dic'
dictionary named 'cif_core.dic' version 2.4.1 from 2010-06-29.

Automatic conversion script
Id: cif_fix_enum 1527 2010-12-29 10:47:43Z saulius 
;
_cod_database_code 4304004

loop_
_symmetry_equiv_pos_as_xyz
'x, y, z'
'-x, y, -z'
'x+1/2, y+1/2, z'
'-x+1/2, y+1/2, -z'
'-x, -y, -z'
'x, -y, z'
'-x+1/2, -y+1/2, -z'
'x+1/2, -y+1/2, z'

loop_
_atom_site_label
_atom_site_type_symbol
_atom_site_fract_x
_atom_site_fract_y
_atom_site_fract_z
_atom_site_U_iso_or_equiv
_atom_site_adp_type
_atom_site_occupancy
_atom_site_symmetry_multiplicity
_atom_site_calc_flag
_atom_site_refinement_flags
_atom_site_disorder_assembly
_atom_site_disorder_group
Cu1 Cu 0.14292(2) 0.30970(4) 0.28389(4) 0.0465(2) Uani 1 1 d U . .
Cu2 Cu 0.36324(3) 0.30729(4) 0.18622(4) 0.0556(2) Uani 1 1 d U . .
N1 N 0.16945(17) 0.2390(3) 0.3784(2) 0.0506(10) Uani 1 1 d U . .
N2 N 0.22578(17) 0.2038(3) 0.3941(2) 0.0503(11) Uani 1 1 d U . .
N3 N 0.22970(16) 0.2818(2) 0.2914(2) 0.0412(9) Uani 1 1 d U . .
N4 N 0.31419(17) 0.2809(2) 0.2540(2) 0.0454(10) Uani 1 1 d U . .
N5 N 0.40184(17) 0.2073(3) 0.3219(3) 0.0557(12) Uani 1 1 d U . .
N6 N 0.42530(17) 0.2432(3) 0.2714(2) 0.0517(11) Uani 1 1 d U . .
N7 N 0.07244(17) 0.2786(2) 0.1846(2) 0.0441(9) Uani 1 1 d U . .
N8 N 0.03850(15) 0.3477(2) 0.1522(2) 0.0369(9) Uani 1 1 d U . .
N9 N 0.10713(15) 0.4250(2) 0.2504(2) 0.0346(8) Uani 1 1 d U . .
N10 N 0.34001(18) 0.2781(3) 0.0720(3) 0.0594(12) Uani 1 1 d U . .
N11 N 0.34004(18) 0.3486(3) 0.0294(2) 0.0571(12) Uani 1 1 d U . .
N12 N 0.35969(18) 0.4250(2) 0.1413(2) 0.0461(10) Uani 1 1 d U . .
C1 C 0.1499(2) 0.2057(3) 0.4305(3) 0.0585(15) Uani 1 1 d U . .
H1 H 0.1125 0.2195 0.4350 0.070 Uiso 1 1 calc R . .
C2 C 0.1918(3) 0.1478(4) 0.4777(3) 0.0706(17) Uani 1 1 d U . .
H2 H 0.1881 0.1149 0.5185 0.085 Uiso 1 1 calc R . .
C3 C 0.2391(3) 0.1482(4) 0.4533(3) 0.0676(17) Uani 1 1 d U . .
H3 H 0.2751 0.1153 0.4741 0.081 Uiso 1 1 calc R . .
C4 C 0.2583(2) 0.2283(3) 0.3491(3) 0.0453(12) Uani 1 1 d U . .
C5 C 0.3169(2) 0.2013(3) 0.3646(3) 0.0553(14) Uani 1 1 d U . .
H5 H 0.3381 0.1655 0.4073 0.066 Uiso 1 1 calc R . .
C6 C 0.3426(2) 0.2299(3) 0.3141(3) 0.0489(12) Uani 1 1 d U . .
C7 C 0.25906(19) 0.3070(3) 0.2471(3) 0.0416(11) Uani 1 1 d U . .
H7 H 0.2393 0.3467 0.2074 0.050 Uiso 1 1 calc R . .
C8 C 0.4425(2) 0.1542(4) 0.3746(4) 0.0750(18) Uani 1 1 d U . .
H8 H 0.4368 0.1219 0.4145 0.090 Uiso 1 1 calc R . .
C9 C 0.4935(2) 0.1590(4) 0.3560(4) 0.083(2) Uani 1 1 d U . .
H9 H 0.5308 0.1304 0.3818 0.100 Uiso 1 1 calc R . .
C10 C 0.4809(2) 0.2123(4) 0.2937(4) 0.0647(16) Uani 1 1 d U . .
H10 H 0.5087 0.2254 0.2695 0.078 Uiso 1 1 calc R . .
C11 C 0.0429(2) 0.2132(3) 0.1425(3) 0.0545(14) Uani 1 1 d U . .
H11 H 0.0558 0.1561 0.1518 0.065 Uiso 1 1 calc R . .
C12 C -0.0102(2) 0.2405(3) 0.0824(3) 0.0563(14) Uani 1 1 d U . .
H12 H -0.0389 0.2062 0.0440 0.068 Uiso 1 1 calc R . .
C13 C -0.0127(2) 0.3256(3) 0.0898(3) 0.0478(12) Uani 1 1 d U . .
H13 H -0.0437 0.3625 0.0582 0.057 Uiso 1 1 calc R . .
C14 C 0.05893(17) 0.4271(3) 0.1840(2) 0.0323(10) Uani 1 1 d U . .
C15 C 0.0314(3) 0.5000 0.1478(4) 0.0367(15) Uani 1 2 d SU . .
H15 H -0.0039 0.5000 0.1014 0.044 Uiso 1 2 calc SR . .
C16 C 0.1301(3) 0.5000 0.2807(4) 0.0367(15) Uani 1 2 d SU . .
H16 H 0.1652 0.5000 0.3271 0.044 Uiso 1 2 calc SR . .
C17 C 0.3331(3) 0.2142(4) 0.0233(4) 0.083(2) Uani 1 1 d U . .
H17 H 0.3303 0.1564 0.0355 0.099 Uiso 1 1 calc R . .
C18 C 0.3306(3) 0.2443(5) -0.0492(4) 0.109(3) Uani 1 1 d U . .
H18 H 0.3269 0.2107 -0.0931 0.131 Uiso 1 1 calc R . .
C19 C 0.3342(3) 0.3285(5) -0.0454(3) 0.086(2) Uani 1 1 d U . .
H19 H 0.3331 0.3664 -0.0855 0.103 Uiso 1 1 calc R . .
C20 C 0.3466(2) 0.4277(3) 0.0645(3) 0.0461(12) Uani 1 1 d U . .
C21 C 0.3401(3) 0.5000 0.0218(4) 0.0488(17) Uani 1 2 d SU . .
H21 H 0.3319 0.5000 -0.0323 0.059 Uiso 1 2 calc SR . .
C22 C 0.3654(3) 0.5000 0.1766(4) 0.0504(18) Uani 1 2 d SU . .
H22 H 0.3741 0.5000 0.2309 0.061 Uiso 1 2 calc SR . .
B1 B 0.3166(8) 0.5000 0.3510(8) 0.098(4) Uani 1 2 d SU . .
F1 F 0.3467(3) 0.4279(3) 0.3671(3) 0.159(2) Uani 1 1 d U . .
F2 F 0.2826(4) 0.5000 0.2703(4) 0.135(2) Uani 1 2 d SU . .
F3 F 0.2738(3) 0.5000 0.3856(3) 0.126(2) Uani 1 2 d SU . .
B3 B 0.1484(4) 0.5000 0.0641(5) 0.0470(19) Uani 1 2 d SU . .
F7 F 0.15117(19) 0.4309(2) 0.1088(3) 0.1045(13) Uani 1 1 d U . .
F8 F 0.1923(2) 0.5000 0.0349(3) 0.0965(17) Uani 1 2 d SU . .
F9 F 0.0931(2) 0.5000 0.0055(3) 0.133(2) Uani 1 2 d SU . .
B2 B 0.3816(5) 0.0000 0.4977(7) 0.076(4) Uani 0.50 2 d SPDU . 1
F4 F 0.3720(3) 0.0680(6) 0.5374(5) 0.083(3) Uani 0.50 1 d PDU . 1
F5 F 0.3411(4) 0.0000 0.4247(4) 0.091(3) Uani 0.50 2 d SPDU . 1
F6 F 0.4403(4) 0.0000 0.5044(6) 0.082(3) Uani 0.50 2 d SPDU . 1
B2' B 0.3850(5) 0.0000 0.5322(7) 0.076(4) Uani 0.50 2 d SPDU . 2
F4' F 0.3906(4) 0.0755(6) 0.4991(5) 0.112(4) Uani 0.50 1 d PDU . 2
F5' F 0.3293(5) 0.0000 0.5376(7) 0.118(4) Uani 0.50 2 d SPDU . 2
F6' F 0.4272(5) 0.0000 0.6060(5) 0.135(5) Uani 0.50 2 d SPDU . 2
B4 B 0.1932(7) 0.0000 0.2327(8) 0.67(6) Uiso 1 2 d SDU . .
F10 F 0.1636(4) 0.0694(6) 0.2417(6) 0.304(5) Uiso 1 1 d DU . .
F11 F 0.1941(7) 0.0000 0.1607(7) 0.353(9) Uiso 1 2 d SDU . .
F12 F 0.2509(6) 0.0000 0.2853(9) 0.374(9) Uiso 1 2 d SDU . .

loop_
_atom_site_aniso_label
_atom_site_aniso_U_11
_atom_site_aniso_U_22
_atom_site_aniso_U_33
_atom_site_aniso_U_23
_atom_site_aniso_U_13
_atom_site_aniso_U_12
Cu1 0.0375(3) 0.0464(4) 0.0529(4) 0.0101(3) 0.0139(3) 0.0102(3)
Cu2 0.0607(4) 0.0459(4) 0.0674(5) 0.0058(3) 0.0324(4) 0.0071(3)
N1 0.044(2) 0.049(3) 0.061(3) 0.014(2) 0.022(2) 0.009(2)
N2 0.039(2) 0.054(3) 0.057(3) 0.021(2) 0.0169(19) 0.0087(19)
N3 0.0346(19) 0.033(2) 0.053(2) 0.0071(18) 0.0137(18) 0.0031(17)
N4 0.045(2) 0.036(2) 0.058(3) 0.0063(19) 0.022(2) 0.0065(18)
N5 0.037(2) 0.056(3) 0.075(3) 0.020(2) 0.022(2) 0.012(2)
N6 0.039(2) 0.049(3) 0.071(3) 0.005(2) 0.025(2) 0.0050(19)
N7 0.048(2) 0.032(2) 0.053(2) -0.0018(19) 0.0206(19) -0.0001(18)
N8 0.0299(18) 0.038(2) 0.039(2) -0.0037(17) 0.0078(16) 0.0012(17)
N9 0.0319(19) 0.035(2) 0.035(2) -0.0005(16) 0.0101(16) 0.0037(16)
N10 0.040(2) 0.057(3) 0.069(3) -0.022(2) 0.007(2) 0.012(2)
N11 0.051(2) 0.064(3) 0.045(2) -0.017(2) 0.005(2) 0.017(2)
N12 0.058(2) 0.048(2) 0.043(2) -0.0021(19) 0.031(2) 0.000(2)
C1 0.057(3) 0.064(4) 0.065(4) 0.015(3) 0.035(3) 0.001(3)
C2 0.072(4) 0.081(5) 0.063(4) 0.031(3) 0.030(3) 0.012(3)
C3 0.061(3) 0.067(4) 0.076(4) 0.036(3) 0.026(3) 0.017(3)
C4 0.044(3) 0.041(3) 0.052(3) 0.011(2) 0.020(2) 0.001(2)
C5 0.039(3) 0.056(4) 0.066(3) 0.031(3) 0.015(2) 0.015(2)
C6 0.034(2) 0.041(3) 0.071(4) 0.010(3) 0.018(2) 0.008(2)
C7 0.040(2) 0.033(3) 0.049(3) 0.009(2) 0.013(2) 0.005(2)
C8 0.043(3) 0.080(5) 0.099(5) 0.034(4) 0.024(3) 0.018(3)
C9 0.040(3) 0.083(5) 0.123(6) 0.025(4) 0.027(3) 0.021(3)
C10 0.046(3) 0.056(4) 0.099(5) 0.006(3) 0.034(3) 0.003(3)
C11 0.068(3) 0.035(3) 0.064(4) -0.008(2) 0.029(3) -0.006(2)
C12 0.056(3) 0.049(3) 0.058(3) -0.019(3) 0.015(3) -0.016(3)
C13 0.037(2) 0.053(3) 0.049(3) -0.012(2) 0.011(2) -0.014(2)
C14 0.023(2) 0.036(2) 0.036(2) -0.0009(19) 0.0088(18) -0.0027(18)
C15 0.025(3) 0.043(4) 0.037(4) 0.000 0.007(3) 0.000
C16 0.027(3) 0.040(4) 0.035(4) 0.000 0.003(3) 0.000
C17 0.053(3) 0.066(4) 0.100(5) -0.045(3) -0.004(4) 0.017(3)
C18 0.103(5) 0.115(6) 0.061(4) -0.047(4) -0.026(4) 0.054(5)
C19 0.094(5) 0.097(5) 0.044(3) -0.029(3) 0.001(3) 0.044(4)
C20 0.035(2) 0.063(3) 0.042(3) -0.011(2) 0.016(2) 0.002(2)
C21 0.042(4) 0.076(5) 0.030(4) 0.000 0.015(3) 0.000
C22 0.079(5) 0.044(4) 0.034(4) 0.000 0.028(4) 0.000
B1 0.167(13) 0.062(7) 0.082(7) 0.000 0.066(8) 0.000
F1 0.184(5) 0.109(4) 0.143(4) -0.025(3) 0.016(4) 0.058(3)
F2 0.196(7) 0.131(6) 0.076(4) 0.000 0.048(4) 0.000
F3 0.108(4) 0.182(7) 0.080(4) 0.000 0.025(3) 0.000
B3 0.048(4) 0.038(5) 0.059(5) 0.000 0.026(4) 0.000
F7 0.137(3) 0.061(2) 0.144(3) 0.045(2) 0.087(3) 0.041(2)
F8 0.101(4) 0.102(4) 0.124(5) 0.000 0.085(4) 0.000
F9 0.071(3) 0.202(7) 0.087(4) 0.000 -0.016(3) 0.000
B2 0.076(7) 0.033(6) 0.096(11) 0.000 0.008(7) 0.000
F4 0.046(4) 0.082(6) 0.100(7) -0.043(5) 0.005(4) 0.010(4)
F5 0.169(9) 0.029(5) 0.050(5) 0.000 0.011(5) 0.000
F6 0.103(6) 0.058(6) 0.120(8) 0.000 0.082(6) 0.000
B2' 0.076(7) 0.033(6) 0.096(11) 0.000 0.008(7) 0.000
F4' 0.097(7) 0.105(7) 0.106(7) 0.065(6) 0.005(5) -0.001(6)
F5' 0.126(8) 0.105(10) 0.123(10) 0.000 0.047(8) 0.000
F6' 0.166(10) 0.100(9) 0.083(7) 0.000 -0.015(7) 0.000

loop_
_atom_type_symbol
_atom_type_description
_atom_type_scat_dispersion_real
_atom_type_scat_dispersion_imag
_atom_type_scat_source
C C 0.0033 0.0016 'International Tables Vol C Tables 4.2.6.8 and 6.1.1.4'
H H 0.0000 0.0000 'International Tables Vol C Tables 4.2.6.8 and 6.1.1.4'
B B 0.0013 0.0007 'International Tables Vol C Tables 4.2.6.8 and 6.1.1.4'
N N 0.0061 0.0033 'International Tables Vol C Tables 4.2.6.8 and 6.1.1.4'
F F 0.0171 0.0103 'International Tables Vol C Tables 4.2.6.8 and 6.1.1.4'
Cu Cu 0.3201 1.2651 'International Tables Vol C Tables 4.2.6.8 and 6.1.1.4'

loop_
_geom_angle_atom_site_label_1
_geom_angle_atom_site_label_2
_geom_angle_atom_site_label_3
_geom_angle
_geom_angle_site_symmetry_1
_geom_angle_site_symmetry_3
_geom_angle_publ_flag
N1 Cu1 N9 138.27(16) . . ?
N1 Cu1 N7 123.29(17) . . ?
N9 Cu1 N7 80.24(15) . . ?
N1 Cu1 N3 80.80(16) . . ?
N9 Cu1 N3 120.78(14) . . ?
N7 Cu1 N3 118.19(16) . . ?
N6 Cu2 N12 134.34(17) . . ?
N6 Cu2 N10 122.95(17) . . ?
N12 Cu2 N10 80.09(18) . . ?
N6 Cu2 N4 80.21(16) . . ?
N12 Cu2 N4 119.52(15) . . ?
N10 Cu2 N4 126.72(17) . . ?
C1 N1 N2 105.2(4) . . ?
C1 N1 Cu1 142.2(4) . . ?
N2 N1 Cu1 112.3(3) . . ?
C3 N2 N1 110.5(4) . . ?
C3 N2 C4 131.2(4) . . ?
N1 N2 C4 118.3(4) . . ?
C7 N3 C4 117.5(4) . . ?
C7 N3 Cu1 129.8(3) . . ?
C4 N3 Cu1 112.7(3) . . ?
C7 N4 C6 116.0(4) . . ?
C7 N4 Cu2 129.8(3) . . ?
C6 N4 Cu2 114.2(3) . . ?
C8 N5 N6 112.4(4) . . ?
C8 N5 C6 129.7(5) . . ?
N6 N5 C6 117.9(4) . . ?
C10 N6 N5 104.2(4) . . ?
C10 N6 Cu2 142.6(4) . . ?
N5 N6 Cu2 112.5(3) . . ?
C11 N7 N8 105.8(4) . . ?
C11 N7 Cu1 142.8(4) . . ?
N8 N7 Cu1 110.9(3) . . ?
N7 N8 C13 111.1(4) . . ?
N7 N8 C14 118.9(3) . . ?
C13 N8 C14 130.0(4) . . ?
C14 N9 C16 116.0(4) . . ?
C14 N9 Cu1 115.2(3) . . ?
C16 N9 Cu1 128.1(3) . . ?
C17 N10 N11 104.8(5) . . ?
C17 N10 Cu2 143.2(5) . . ?
N11 N10 Cu2 111.0(3) . . ?
N10 N11 C19 111.8(5) . . ?
N10 N11 C20 119.2(4) . . ?
C19 N11 C20 129.0(6) . . ?
C22 N12 C20 115.6(5) . . ?
C22 N12 Cu2 129.3(4) . . ?
C20 N12 Cu2 115.0(3) . . ?
N1 C1 C2 110.9(5) . . ?
N1 C1 H1 124.5 . . ?
C2 C1 H1 124.5 . . ?
C3 C2 C1 105.7(5) . . ?
C3 C2 H2 127.1 . . ?
C1 C2 H2 127.1 . . ?
N2 C3 C2 107.6(5) . . ?
N2 C3 H3 126.2 . . ?
C2 C3 H3 126.2 . . ?
N3 C4 C5 122.3(4) . . ?
N3 C4 N2 115.5(4) . . ?
C5 C4 N2 122.1(4) . . ?
C6 C5 C4 115.2(4) . . ?
C6 C5 H5 122.4 . . ?
C4 C5 H5 122.4 . . ?
N4 C6 C5 123.7(4) . . ?
N4 C6 N5 114.4(4) . . ?
C5 C6 N5 121.9(4) . . ?
N3 C7 N4 125.1(4) . . ?
N3 C7 H7 117.5 . . ?
N4 C7 H7 117.5 . . ?
N5 C8 C9 103.7(5) . . ?
N5 C8 H8 128.2 . . ?
C9 C8 H8 128.2 . . ?
C10 C9 C8 108.0(5) . . ?
C10 C9 H9 126.0 . . ?
C8 C9 H9 126.0 . . ?
N6 C10 C9 111.7(5) . . ?
N6 C10 H10 124.1 . . ?
C9 C10 H10 124.1 . . ?
N7 C11 C12 110.3(5) . . ?
N7 C11 H11 124.8 . . ?
C12 C11 H11 124.8 . . ?
C13 C12 C11 106.6(4) . . ?
C13 C12 H12 126.7 . . ?
C11 C12 H12 126.7 . . ?
C12 C13 N8 106.2(4) . . ?
C12 C13 H13 126.9 . . ?
N8 C13 H13 126.9 . . ?
N9 C14 C15 124.2(4) . . ?
N9 C14 N8 114.2(4) . . ?
C15 C14 N8 121.5(4) . . ?
C14 C15 C14 114.4(5) 6_565 . ?
C14 C15 H15 122.8 6_565 . ?
C14 C15 H15 122.8 . . ?
N9 C16 N9 125.0(5) . 6_565 ?
N9 C16 H16 117.5 . . ?
N9 C16 H16 117.5 6_565 . ?
N10 C17 C18 110.1(7) . . ?
N10 C17 H17 124.9 . . ?
C18 C17 H17 124.9 . . ?
C19 C18 C17 108.0(6) . . ?
C19 C18 H18 126.0 . . ?
C17 C18 H18 126.0 . . ?
C18 C19 N11 105.3(7) . . ?
C18 C19 H19 127.3 . . ?
N11 C19 H19 127.3 . . ?
N12 C20 C21 125.0(5) . . ?
N12 C20 N11 114.1(5) . . ?
C21 C20 N11 120.9(4) . . ?
C20 C21 C20 113.7(6) 6_565 . ?
C20 C21 H21 123.2 6_565 . ?
C20 C21 H21 123.2 . . ?
N12 C22 N12 125.1(6) . 6_565 ?
N12 C22 H22 117.4 . . ?
N12 C22 H22 117.4 6_565 . ?
F1 B1 F1 119.7(15) 6_565 . ?
F1 B1 F3 108.8(7) 6_565 . ?
F1 B1 F3 108.8(7) . . ?
F1 B1 F2 106.7(7) 6_565 . ?
F1 B1 F2 106.7(7) . . ?
F3 B1 F2 105.3(12) . . ?
F8 B3 F9 109.9(7) . . ?
F8 B3 F7 112.2(5) . 6_565 ?
F9 B3 F7 107.6(5) . 6_565 ?
F8 B3 F7 112.2(5) . . ?
F9 B3 F7 107.6(5) . . ?
F7 B3 F7 107.1(7) 6_565 . ?
F5 B2 F6 114.9(9) . . ?
F5 B2 F4 110.1(6) . 6 ?
F6 B2 F4 108.9(6) . 6 ?
F5 B2 F4 110.1(6) . . ?
F6 B2 F4 108.9(6) . . ?
F4 B2 F4 103.5(12) 6 . ?
F6' B2' F5' 107.1(9) . . ?
F6' B2' F4' 107.0(6) . . ?
F5' B2' F4' 107.0(6) . . ?
F6' B2' F4' 107.0(6) . 6 ?
F5' B2' F4' 107.0(6) . 6 ?
F4' B2' F4' 121.2(15) . 6 ?
F11 B4 F10 109.1(7) . 6 ?
F11 B4 F10 109.1(7) . . ?
F10 B4 F10 109.2(14) 6 . ?
F11 B4 F12 109.3(10) . . ?
F10 B4 F12 110.1(7) 6 . ?
F10 B4 F12 110.1(7) . . ?

loop_
_geom_bond_atom_site_label_1
_geom_bond_atom_site_label_2
_geom_bond_distance
_geom_bond_site_symmetry_2
_geom_bond_publ_flag
Cu1 N1 1.975(4) . ?
Cu1 N9 2.011(3) . ?
Cu1 N7 2.033(4) . ?
Cu1 N3 2.061(4) . ?
Cu2 N6 1.990(4) . ?
Cu2 N12 2.031(4) . ?
Cu2 N10 2.033(5) . ?
Cu2 N4 2.053(4) . ?
N1 C1 1.328(6) . ?
N1 N2 1.376(5) . ?
N2 C3 1.350(6) . ?
N2 C4 1.388(6) . ?
N3 C7 1.322(6) . ?
N3 C4 1.334(5) . ?
N4 C7 1.332(6) . ?
N4 C6 1.336(6) . ?
N5 C8 1.374(6) . ?
N5 N6 1.379(6) . ?
N5 C6 1.406(6) . ?
N6 C10 1.321(6) . ?
N7 C11 1.329(6) . ?
N7 N8 1.358(5) . ?
N8 C13 1.374(5) . ?
N8 C14 1.398(5) . ?
N9 C14 1.332(5) . ?
N9 C16 1.340(4) . ?
N10 C17 1.327(6) . ?
N10 N11 1.370(6) . ?
N11 C19 1.380(7) . ?
N11 C20 1.393(6) . ?
N12 C22 1.338(5) . ?
N12 C20 1.342(6) . ?
C1 C2 1.395(7) . ?
C1 H1 0.9500 . ?
C2 C3 1.360(7) . ?
C2 H2 0.9500 . ?
C3 H3 0.9500 . ?
C4 C5 1.381(6) . ?
C5 C6 1.372(7) . ?
C5 H5 0.9500 . ?
C7 H7 0.9500 . ?
C8 C9 1.380(8) . ?
C8 H8 0.9500 . ?
C9 C10 1.371(8) . ?
C9 H9 0.9500 . ?
C10 H10 0.9500 . ?
C11 C12 1.403(7) . ?
C11 H11 0.9500 . ?
C12 C13 1.358(7) . ?
C12 H12 0.9500 . ?
C13 H13 0.9500 . ?
C14 C15 1.372(5) . ?
C15 C14 1.372(5) 6_565 ?
C15 H15 0.9500 . ?
C16 N9 1.340(4) 6_565 ?
C16 H16 0.9500 . ?
C17 C18 1.407(10) . ?
C17 H17 0.9500 . ?
C18 C19 1.336(9) . ?
C18 H18 0.9500 . ?
C19 H19 0.9500 . ?
C20 C21 1.367(6) . ?
C21 C20 1.367(6) 6_565 ?
C21 H21 0.9500 . ?
C22 N12 1.338(5) 6_565 ?
C22 H22 0.9500 . ?
B1 F1 1.321(9) 6_565 ?
B1 F1 1.321(9) . ?
B1 F3 1.391(15) . ?
B1 F2 1.411(14) . ?
B3 F8 1.344(9) . ?
B3 F9 1.355(9) . ?
B3 F7 1.360(6) 6_565 ?
B3 F7 1.360(6) . ?
B2 F5 1.335(9) . ?
B2 F6 1.350(9) . ?
B2 F4 1.372(7) 6 ?
B2 F4 1.372(7) . ?
B2' F6' 1.362(9) . ?
B2' F5' 1.365(9) . ?
B2' F4' 1.373(7) . ?
B2' F4' 1.373(7) 6 ?
B4 F11 1.343(10) . ?
B4 F10 1.349(7) 6 ?
B4 F10 1.349(7) . ?
B4 F12 1.352(10) . ?

loop_
_geom_torsion_atom_site_label_1
_geom_torsion_atom_site_label_2
_geom_torsion_atom_site_label_3
_geom_torsion_atom_site_label_4
_geom_torsion
_geom_torsion_site_symmetry_1
_geom_torsion_site_symmetry_2
_geom_torsion_site_symmetry_3
_geom_torsion_site_symmetry_4
_geom_torsion_publ_flag
N9 Cu1 N1 C1 56.3(7) . . . . ?
N7 Cu1 N1 C1 -59.2(7) . . . . ?
N3 Cu1 N1 C1 -177.0(7) . . . . ?
N9 Cu1 N1 N2 -132.4(3) . . . . ?
N7 Cu1 N1 N2 112.1(3) . . . . ?
N3 Cu1 N1 N2 -5.7(3) . . . . ?
C1 N1 N2 C3 1.8(6) . . . . ?
Cu1 N1 N2 C3 -172.7(4) . . . . ?
C1 N1 N2 C4 -178.8(5) . . . . ?
Cu1 N1 N2 C4 6.7(6) . . . . ?
N1 Cu1 N3 C7 -177.8(4) . . . . ?
N9 Cu1 N3 C7 -36.2(5) . . . . ?
N7 Cu1 N3 C7 59.3(5) . . . . ?
N1 Cu1 N3 C4 4.2(3) . . . . ?
N9 Cu1 N3 C4 145.8(3) . . . . ?
N7 Cu1 N3 C4 -118.7(3) . . . . ?
N6 Cu2 N4 C7 173.6(5) . . . . ?
N12 Cu2 N4 C7 37.8(5) . . . . ?
N10 Cu2 N4 C7 -62.3(5) . . . . ?
N6 Cu2 N4 C6 -6.2(4) . . . . ?
N12 Cu2 N4 C6 -142.0(3) . . . . ?
N10 Cu2 N4 C6 117.9(4) . . . . ?
C8 N5 N6 C10 -0.3(6) . . . . ?
C6 N5 N6 C10 178.5(5) . . . . ?
C8 N5 N6 Cu2 172.1(4) . . . . ?
C6 N5 N6 Cu2 -9.1(6) . . . . ?
N12 Cu2 N6 C10 -62.2(7) . . . . ?
N10 Cu2 N6 C10 48.1(7) . . . . ?
N4 Cu2 N6 C10 175.8(7) . . . . ?
N12 Cu2 N6 N5 130.0(3) . . . . ?
N10 Cu2 N6 N5 -119.7(3) . . . . ?
N4 Cu2 N6 N5 8.0(3) . . . . ?
N1 Cu1 N7 C11 -30.8(6) . . . . ?
N9 Cu1 N7 C11 -173.2(6) . . . . ?
N3 Cu1 N7 C11 67.0(6) . . . . ?
N1 Cu1 N7 N8 139.4(3) . . . . ?
N9 Cu1 N7 N8 -3.0(3) . . . . ?
N3 Cu1 N7 N8 -122.8(3) . . . . ?
C11 N7 N8 C13 0.4(5) . . . . ?
Cu1 N7 N8 C13 -173.5(3) . . . . ?
C11 N7 N8 C14 -179.3(4) . . . . ?
Cu1 N7 N8 C14 6.8(5) . . . . ?
N1 Cu1 N9 C14 -131.1(3) . . . . ?
N7 Cu1 N9 C14 -1.1(3) . . . . ?
N3 Cu1 N9 C14 116.0(3) . . . . ?
N1 Cu1 N9 C16 58.4(5) . . . . ?
N7 Cu1 N9 C16 -171.5(5) . . . . ?
N3 Cu1 N9 C16 -54.5(5) . . . . ?
N6 Cu2 N10 C17 34.0(7) . . . . ?
N12 Cu2 N10 C17 171.1(7) . . . . ?
N4 Cu2 N10 C17 -69.3(7) . . . . ?
N6 Cu2 N10 N11 -131.6(3) . . . . ?
N12 Cu2 N10 N11 5.5(3) . . . . ?
N4 Cu2 N10 N11 125.0(3) . . . . ?
C17 N10 N11 C19 -1.1(6) . . . . ?
Cu2 N10 N11 C19 170.1(4) . . . . ?
C17 N10 N11 C20 180.0(4) . . . . ?
Cu2 N10 N11 C20 -8.9(5) . . . . ?
N6 Cu2 N12 C22 -58.7(6) . . . . ?
N10 Cu2 N12 C22 174.4(5) . . . . ?
N4 Cu2 N12 C22 47.6(6) . . . . ?
N6 Cu2 N12 C20 125.3(3) . . . . ?
N10 Cu2 N12 C20 -1.7(3) . . . . ?
N4 Cu2 N12 C20 -128.5(3) . . . . ?
N2 N1 C1 C2 -1.9(6) . . . . ?
Cu1 N1 C1 C2 169.8(5) . . . . ?
N1 C1 C2 C3 1.3(7) . . . . ?
N1 N2 C3 C2 -1.1(7) . . . . ?
C4 N2 C3 C2 179.7(5) . . . . ?
C1 C2 C3 N2 -0.1(7) . . . . ?
C7 N3 C4 C5 1.9(7) . . . . ?
Cu1 N3 C4 C5 -179.8(4) . . . . ?
C7 N3 C4 N2 179.8(4) . . . . ?
Cu1 N3 C4 N2 -1.9(5) . . . . ?
C3 N2 C4 N3 176.0(5) . . . . ?
N1 N2 C4 N3 -3.2(7) . . . . ?
C3 N2 C4 C5 -6.0(9) . . . . ?
N1 N2 C4 C5 174.8(5) . . . . ?
N3 C4 C5 C6 -3.3(8) . . . . ?
N2 C4 C5 C6 178.9(5) . . . . ?
C7 N4 C6 C5 3.1(8) . . . . ?
Cu2 N4 C6 C5 -177.1(4) . . . . ?
C7 N4 C6 N5 -176.8(4) . . . . ?
Cu2 N4 C6 N5 3.1(6) . . . . ?
C4 C5 C6 N4 0.7(8) . . . . ?
C4 C5 C6 N5 -179.5(5) . . . . ?
C8 N5 C6 N4 -177.5(6) . . . . ?
N6 N5 C6 N4 4.0(7) . . . . ?
C8 N5 C6 C5 2.7(9) . . . . ?
N6 N5 C6 C5 -175.9(5) . . . . ?
C4 N3 C7 N4 2.4(7) . . . . ?
Cu1 N3 C7 N4 -175.5(3) . . . . ?
C6 N4 C7 N3 -4.8(7) . . . . ?
Cu2 N4 C7 N3 175.4(3) . . . . ?
N6 N5 C8 C9 0.8(7) . . . . ?
C6 N5 C8 C9 -177.8(6) . . . . ?
N5 C8 C9 C10 -1.0(8) . . . . ?
N5 N6 C10 C9 -0.3(7) . . . . ?
Cu2 N6 C10 C9 -168.7(5) . . . . ?
C8 C9 C10 N6 0.9(8) . . . . ?
N8 N7 C11 C12 0.3(6) . . . . ?
Cu1 N7 C11 C12 170.8(4) . . . . ?
N7 C11 C12 C13 -0.9(6) . . . . ?
C11 C12 C13 N8 1.1(6) . . . . ?
N7 N8 C13 C12 -0.9(5) . . . . ?
C14 N8 C13 C12 178.7(4) . . . . ?
C16 N9 C14 C15 -2.2(7) . . . . ?
Cu1 N9 C14 C15 -173.9(4) . . . . ?
C16 N9 C14 N8 176.6(4) . . . . ?
Cu1 N9 C14 N8 4.9(4) . . . . ?
N7 N8 C14 N9 -8.0(5) . . . . ?
C13 N8 C14 N9 172.4(4) . . . . ?
N7 N8 C14 C15 170.8(5) . . . . ?
C13 N8 C14 C15 -8.7(7) . . . . ?
N9 C14 C15 C14 2.3(8) . . . 6_565 ?
N8 C14 C15 C14 -176.4(3) . . . 6_565 ?
C14 N9 C16 N9 2.0(9) . . . 6_565 ?
Cu1 N9 C16 N9 172.4(3) . . . 6_565 ?
N11 N10 C17 C18 1.7(6) . . . . ?
Cu2 N10 C17 C18 -164.4(5) . . . . ?
N10 C17 C18 C19 -1.8(8) . . . . ?
C17 C18 C19 N11 1.0(8) . . . . ?
N10 N11 C19 C18 0.0(7) . . . . ?
C20 N11 C19 C18 178.9(5) . . . . ?
C22 N12 C20 C21 1.4(8) . . . . ?
Cu2 N12 C20 C21 178.0(4) . . . . ?
C22 N12 C20 N11 -179.1(5) . . . . ?
Cu2 N12 C20 N11 -2.5(5) . . . . ?
N10 N11 C20 N12 7.7(6) . . . . ?
C19 N11 C20 N12 -171.0(5) . . . . ?
N10 N11 C20 C21 -172.7(5) . . . . ?
C19 N11 C20 C21 8.5(8) . . . . ?
N12 C20 C21 C20 -1.8(9) . . . 6_565 ?
N11 C20 C21 C20 178.6(3) . . . 6_565 ?
C20 N12 C22 N12 -0.8(10) . . . 6_565 ?
Cu2 N12 C22 N12 -176.9(4) . . . 6_565 ?
